data_7059389
loop_
_publ_author_name
'Baron, Marco'
'Dall&#x2019;Anese, Anna'
'Miolato, Alessandro'
'Cairoli, Maddalena L. C.'
'Di Marco, Valerio'
'Graiff, Claudia'
'P\"othig, Alexander'
'Tubaro, Cristina'

_publ_section_title
;
 New homoleptic gold carbene complexes via Ag--Au transmetalation:
 synthesis and application of [Au(diNHC)2]3+ cations as 1H-NMR and UV-vis
 halide sensors
;
_journal_issue 14
_journal_name_full 'New Journal of Chemistry'
_journal_page_first 5343
_journal_page_last 5353
_journal_paper_doi 10.1039/C9NJ05809E
_journal_volume 44
_journal_year 2020
_chemical_formula_sum 'C22 H31 Au F18 N9 O2 P3'
_chemical_formula_weight 1085.43
_space_group_crystal_system monoclinic
_space_group_IT_number 15
_space_group_name_Hall '-C 2yc'
_space_group_name_H-M_alt 'C 1 2/c 1'
_atom_sites_solution_hydrogens geom
_audit_creation_method SHELXL-2014/7
_audit_update_record
;
2019-11-11 deposited with the CCDC.	2020-03-10 downloaded from the CCDC.
;
_cell_angle_alpha 90
_cell_angle_beta 116.972(2)
_cell_angle_gamma 90
_cell_formula_units_Z 4
_cell_length_a 22.016(3)
_cell_length_b 17.330(3)
_cell_length_c 10.6014(17)
_cell_measurement_reflns_used 999
_cell_measurement_temperature 273(2)
_cell_measurement_theta_max 25
_cell_measurement_theta_min 5
_cell_volume 3604.9(10)
_computing_cell_refinement 'APEX-3 (2015)'
_computing_data_collection 'APEX-3 (2015)'
_computing_data_reduction 'SAINT (2015)'
_computing_molecular_graphics 'Mercury CSD 3.10.1'
_computing_publication_material 'PARST M. Nardelli, J.Appl.Crystallogr.1995,28,659'
_computing_structure_refinement 'SHELXL-2014/7 (Sheldrick, 2015)'
_computing_structure_solution 'SHELXT-2014/7 (Sheldrick, 2015)'
_diffrn_ambient_temperature 273(2)
_diffrn_measured_fraction_theta_full 1.000
_diffrn_measured_fraction_theta_max 0.998
_diffrn_measurement_device_type 'Bruker APEX II'
_diffrn_measurement_method omega-scan
_diffrn_radiation_type MoK\a
_diffrn_radiation_wavelength 0.71073
_diffrn_reflns_av_R_equivalents 0.0523
_diffrn_reflns_av_unetI/netI 0.0437
_diffrn_reflns_Laue_measured_fraction_full 1.000
_diffrn_reflns_Laue_measured_fraction_max 0.998
_diffrn_reflns_limit_h_max 28
_diffrn_reflns_limit_h_min -26
_diffrn_reflns_limit_k_max 22
_diffrn_reflns_limit_k_min -22
_diffrn_reflns_limit_l_max 13
_diffrn_reflns_limit_l_min -13
_diffrn_reflns_number 19472
_diffrn_reflns_point_group_measured_fraction_full 1.000
_diffrn_reflns_point_group_measured_fraction_max 0.998
_diffrn_reflns_theta_full 25.242
_diffrn_reflns_theta_max 27.087
_diffrn_reflns_theta_min 1.568
_diffrn_source 'fine-focus sealed tube'
_exptl_absorpt_coefficient_mu 4.347
_exptl_absorpt_correction_T_max 0.7455
_exptl_absorpt_correction_T_min 0.2740
_exptl_absorpt_correction_type multi-scan
_exptl_absorpt_process_details 'Bruker APEX II SADABS'
_exptl_crystal_density_diffrn 2.000
_exptl_crystal_density_meas ?
_exptl_crystal_description prism
_exptl_crystal_F_000 2112
_exptl_crystal_size_max 0.22
_exptl_crystal_size_mid 0.19
_exptl_crystal_size_min 0.18
_refine_diff_density_max 1.573
_refine_diff_density_min -1.000
_refine_diff_density_rms 0.126
_refine_ls_extinction_method none
_refine_ls_goodness_of_fit_ref 1.046
_refine_ls_hydrogen_treatment constr
_refine_ls_matrix_type full
_refine_ls_number_parameters 256
_refine_ls_number_reflns 3968
_refine_ls_number_restraints 0
_refine_ls_restrained_S_all 1.046
_refine_ls_R_factor_all 0.0440
_refine_ls_R_factor_gt 0.0354
_refine_ls_shift/su_max 0.088
_refine_ls_shift/su_mean 0.009
_refine_ls_structure_factor_coef Fsqd
_refine_ls_weighting_details 'w=1/[\s^2^(Fo^2^)+(0.0513P)^2^+9.2622P] where P=(Fo^2^+2Fc^2^)/3'
_refine_ls_weighting_scheme calc
_refine_ls_wR_factor_gt 0.0934
_refine_ls_wR_factor_ref 0.0979
_reflns_Friedel_coverage 0.000
_reflns_number_gt 3262
_reflns_number_total 3968
_reflns_threshold_expression 'I > 2\s(I)'
_cod_data_source_file c9nj05809e2.cif
_cod_data_source_block '[AuL42](PF6)3'
_cod_depositor_comments
;
The following automatic conversions were performed:

data item '_exptl_crystal_density_meas' value 'not measured' was
changed to '?' -- the value is perceived as not measured.

Automatic conversion script
Id: cif_fix_values 7556 2019-12-06 15:28:31Z antanas 

 Adding full bibliography for 7059387--7059393.cif.

 Adding full bibliography for 7059387--7059393.cif.
;
_cod_original_cell_volume 3604.8(10)
_cod_original_sg_symbol_H-M 'C 2/c'
_cod_database_code 7059389
_shelx_shelxl_version_number 2014/7
_shelx_space_group_comment
;
The symmetry employed for this shelxl refinement is uniquely defined
by the following loop, which should always be used as a source of
symmetry information in preference to the above space-group names.
They are only intended as comments.
;

loop_
_space_group_symop_operation_xyz
'x, y, z'
'-x, y, -z+1/2'
'x+1/2, y+1/2, z'
'-x+1/2, y+1/2, -z+1/2'
'-x, -y, -z'
'x, -y, z-1/2'
'-x+1/2, -y+1/2, -z'
'x+1/2, -y+1/2, z-1/2'

loop_
_atom_site_label
_atom_site_type_symbol
_atom_site_fract_x
_atom_site_fract_y
_atom_site_fract_z
_atom_site_U_iso_or_equiv
_atom_site_adp_type
_atom_site_occupancy
_atom_site_site_symmetry_order
_atom_site_calc_flag
_atom_site_refinement_flags_posn
_atom_site_refinement_flags_adp
_atom_site_refinement_flags_occupancy
_atom_site_disorder_assembly
_atom_site_disorder_group
C1 C 0.6800(2) 0.1912(3) 0.8325(5) 0.0305(10) Uani 1 1 d . . . . .
C2 C 0.6903(3) 0.0568(3) 0.9267(5) 0.0413(12) Uani 1 1 d . . . . .
H2A H 0.6691 0.0081 0.8890 0.062 Uiso 1 1 calc R U . . .
H2B H 0.7385 0.0528 0.9582 0.062 Uiso 1 1 calc R U . . .
H2C H 0.6819 0.0708 1.0050 0.062 Uiso 1 1 calc R U . . .
C3 C 0.6140(3) 0.1029(3) 0.6804(5) 0.0428(12) Uani 1 1 d . . . . .
H3 H 0.5930 0.0559 0.6438 0.051 Uiso 1 1 calc R U . . .
C4 C 0.6022(3) 0.1707(3) 0.6070(5) 0.0417(12) Uani 1 1 d . . . . .
H4 H 0.5728 0.1791 0.5119 0.050 Uiso 1 1 calc R U . . .
C5 C 0.6541(3) 0.3070(3) 0.6800(5) 0.0399(12) Uani 1 1 d . . . . .
H5 H 0.6435 0.3386 0.7441 0.048 Uiso 1 1 calc R U . . .
C6 C 0.7583(3) 0.3410(3) 0.6417(5) 0.0428(13) Uani 1 1 d . . . . .
H6 H 0.7364 0.3575 0.5481 0.051 Uiso 1 1 calc R U . . .
C7 C 0.8256(3) 0.3370(3) 0.7251(6) 0.0460(13) Uani 1 1 d . . . . .
H7 H 0.8594 0.3503 0.6994 0.055 Uiso 1 1 calc R U . . .
C8 C 0.9034(3) 0.2959(3) 0.9746(6) 0.0462(13) Uani 1 1 d . . . . .
H8A H 0.8994 0.2604 1.0399 0.069 Uiso 1 1 calc R U . . .
H8B H 0.9220 0.3438 1.0219 0.069 Uiso 1 1 calc R U . . .
H8C H 0.9331 0.2745 0.9396 0.069 Uiso 1 1 calc R U . . .
C9 C 0.7758(2) 0.2962(2) 0.8535(5) 0.0314(10) Uani 1 1 d . . . . .
C10 C 0.6081(3) 0.3331(3) 0.5306(6) 0.0549(16) Uani 1 1 d . . . . .
H10A H 0.5608 0.3284 0.5117 0.066 Uiso 1 1 calc R U . . .
H10B H 0.6170 0.3868 0.5193 0.066 Uiso 1 1 calc R U . . .
C100 C 0.5000 0.5346(9) 0.2500 0.104(4) Uani 1 2 d S T P . .
H10C H 0.5052 0.5161 0.3397 0.155 Uiso 0.5 1 calc R U P A -1
H10D H 0.5371 0.5161 0.2342 0.155 Uiso 0.5 1 calc R U P A -1
H10E H 0.4577 0.5161 0.1761 0.155 Uiso 0.5 1 calc R U P A -1
C101 C 0.5000 0.6166(8) 0.2500 0.090(4) Uani 1 2 d S T P . .
N1 N 0.6619(2) 0.1160(2) 0.8166(4) 0.0354(9) Uani 1 1 d . . . . .
N2 N 0.6441(2) 0.2244(3) 0.7062(4) 0.0353(9) Uani 1 1 d . . . . .
N3 N 0.7280(2) 0.3156(2) 0.7232(4) 0.0333(9) Uani 1 1 d . . . . .
N4 N 0.83620(19) 0.3096(2) 0.8564(4) 0.0346(9) Uani 1 1 d . . . . .
N101 N 0.5000 0.6798(7) 0.2500 0.179(8) Uani 1 2 d S T P . .
O O 0.6202(3) 0.2868(3) 0.4339(5) 0.0761(14) Uani 1 1 d . . . . .
H H 0.6061 0.3092 0.3577 0.114 Uiso 1 1 calc R U . . .
F1 F 0.7182(2) 0.3644(3) 0.2931(5) 0.0890(14) Uani 1 1 d . . . . .
F2 F 0.6608(2) 0.4547(2) 0.3466(4) 0.0782(11) Uani 1 1 d . . . . .
F3 F 0.7174(3) 0.4879(3) 0.2222(5) 0.1015(15) Uani 1 1 d . . . . .
F4 F 0.6038(3) 0.4843(3) 0.1124(5) 0.1107(17) Uani 1 1 d . . . . .
F5 F 0.6631(2) 0.3928(2) 0.0656(4) 0.0784(11) Uani 1 1 d . . . . .
F6 F 0.6036(2) 0.3649(3) 0.1852(4) 0.0904(14) Uani 1 1 d . . . . .
F7 F 0.52594(15) 0.05947(17) 0.1316(3) 0.0462(7) Uani 1 1 d . . . . .
F8 F 0.5000 0.1512(2) 0.2500 0.0460(10) Uani 1 2 d S T P . .
F9 F 0.57680(15) 0.05935(19) 0.3702(3) 0.0550(8) Uani 1 1 d . . . . .
F10 F 0.5000 -0.0334(3) 0.2500 0.0607(14) Uani 1 2 d S T P . .
P1 P 0.66173(9) 0.42574(9) 0.20508(16) 0.0531(4) Uani 1 1 d . . . . .
P2 P 0.5000 0.05841(9) 0.2500 0.0297(3) Uani 1 2 d S T P . .
Au Au 0.7500 0.2500 1.0000 0.02737(10) Uani 1 2 d S . P . .

loop_
_atom_site_aniso_label
_atom_site_aniso_U_11
_atom_site_aniso_U_22
_atom_site_aniso_U_33
_atom_site_aniso_U_23
_atom_site_aniso_U_13
_atom_site_aniso_U_12
C1 0.030(2) 0.033(2) 0.029(2) -0.0030(17) 0.0132(18) -0.0119(18)
C2 0.055(3) 0.027(2) 0.043(3) 0.001(2) 0.023(2) -0.011(2)
C3 0.048(3) 0.040(3) 0.038(3) -0.014(2) 0.018(2) -0.024(2)
C4 0.037(3) 0.050(3) 0.030(2) -0.008(2) 0.008(2) -0.021(2)
C5 0.036(3) 0.040(3) 0.036(3) 0.007(2) 0.010(2) -0.008(2)
C6 0.055(3) 0.040(3) 0.034(3) 0.003(2) 0.021(2) -0.016(2)
C7 0.058(4) 0.044(3) 0.047(3) -0.002(2) 0.034(3) -0.015(2)
C8 0.037(3) 0.048(3) 0.052(3) 0.001(2) 0.019(2) -0.005(2)
C9 0.037(2) 0.027(2) 0.029(2) -0.0027(17) 0.0140(19) -0.0095(18)
C10 0.065(4) 0.047(3) 0.043(3) 0.006(3) 0.016(3) -0.008(3)
C100 0.084(9) 0.135(13) 0.091(10) 0.000 0.039(8) 0.000
C101 0.085(8) 0.091(9) 0.054(6) 0.000 -0.003(5) 0.000
N1 0.043(2) 0.031(2) 0.032(2) -0.0057(15) 0.0162(17) -0.0135(17)
N2 0.033(2) 0.0362(19) 0.034(2) -0.0005(18) 0.0127(17) -0.0122(18)
N3 0.039(2) 0.031(2) 0.031(2) -0.0005(15) 0.0156(17) -0.0119(16)
N4 0.034(2) 0.033(2) 0.040(2) -0.0025(16) 0.0206(17) -0.0085(16)
N101 0.223(16) 0.077(8) 0.099(9) 0.000 -0.048(9) 0.000
O 0.106(4) 0.071(3) 0.045(3) -0.003(2) 0.028(3) -0.020(3)
F1 0.093(3) 0.100(3) 0.075(3) 0.026(2) 0.038(3) 0.037(3)
F2 0.094(3) 0.087(3) 0.067(2) -0.014(2) 0.048(2) 0.000(2)
F3 0.135(4) 0.083(3) 0.112(4) -0.021(3) 0.079(3) -0.047(3)
F4 0.131(4) 0.107(4) 0.108(4) 0.050(3) 0.067(3) 0.055(3)
F5 0.092(3) 0.093(3) 0.058(2) -0.008(2) 0.041(2) -0.006(2)
F6 0.100(3) 0.107(3) 0.073(3) -0.006(2) 0.047(2) -0.037(3)
F7 0.0554(18) 0.0496(17) 0.0448(16) -0.0007(13) 0.0324(14) -0.0012(14)
F8 0.055(3) 0.029(2) 0.048(2) 0.000 0.018(2) 0.000
F9 0.0345(16) 0.073(2) 0.0446(17) 0.0096(15) 0.0066(13) 0.0109(15)
F10 0.096(4) 0.026(2) 0.088(4) 0.000 0.065(3) 0.000
P1 0.0630(10) 0.0506(9) 0.0497(8) 0.0061(7) 0.0290(7) 0.0025(7)
P2 0.0294(8) 0.0296(8) 0.0290(8) 0.000 0.0121(7) 0.000
Au 0.02776(15) 0.02688(14) 0.02523(14) -0.00176(8) 0.01008(10) -0.00938(8)

loop_
_atom_type_symbol
_atom_type_description
_atom_type_scat_dispersion_real
_atom_type_scat_dispersion_imag
_atom_type_scat_source
C C 0.0033 0.0016 'International Tables Vol C Tables 4.2.6.8 and 6.1.1.4'
H H 0.0000 0.0000 'International Tables Vol C Tables 4.2.6.8 and 6.1.1.4'
N N 0.0061 0.0033 'International Tables Vol C Tables 4.2.6.8 and 6.1.1.4'
O O 0.0106 0.0060 'International Tables Vol C Tables 4.2.6.8 and 6.1.1.4'
F F 0.0171 0.0103 'International Tables Vol C Tables 4.2.6.8 and 6.1.1.4'
P P 0.1023 0.0942 'International Tables Vol C Tables 4.2.6.8 and 6.1.1.4'
Au Au -2.0133 8.8022 'International Tables Vol C Tables 4.2.6.8 and 6.1.1.4'

loop_
_geom_angle_atom_site_label_1
_geom_angle_atom_site_label_2
_geom_angle_atom_site_label_3
_geom_angle
_geom_angle_site_symmetry_1
_geom_angle_site_symmetry_3
_geom_angle_publ_flag
N2 C1 N1 106.5(4) . . ?
N2 C1 Au 122.1(3) . . ?
N1 C1 Au 131.3(3) . . ?
N1 C2 H2A 109.5 . . ?
N1 C2 H2B 109.5 . . ?
H2A C2 H2B 109.5 . . ?
N1 C2 H2C 109.5 . . ?
H2A C2 H2C 109.5 . . ?
H2B C2 H2C 109.5 . . ?
C4 C3 N1 108.3(4) . . ?
C4 C3 H3 125.8 . . ?
N1 C3 H3 125.8 . . ?
C3 C4 N2 104.8(4) . . ?
C3 C4 H4 127.6 . . ?
N2 C4 H4 127.6 . . ?
N3 C5 N2 105.8(4) . . ?
N3 C5 C10 114.5(4) . . ?
N2 C5 C10 113.3(4) . . ?
N3 C5 H5 107.6 . . ?
N2 C5 H5 107.6 . . ?
C10 C5 H5 107.6 . . ?
C7 C6 N3 105.9(4) . . ?
C7 C6 H6 127.0 . . ?
N3 C6 H6 127.0 . . ?
C6 C7 N4 108.2(5) . . ?
C6 C7 H7 125.9 . . ?
N4 C7 H7 125.9 . . ?
N4 C8 H8A 109.5 . . ?
N4 C8 H8B 109.5 . . ?
H8A C8 H8B 109.5 . . ?
N4 C8 H8C 109.5 . . ?
H8A C8 H8C 109.5 . . ?
H8B C8 H8C 109.5 . . ?
N4 C9 N3 106.7(4) . . ?
N4 C9 Au 131.8(3) . . ?
N3 C9 Au 121.3(3) . . ?
O C10 C5 109.4(5) . . ?
O C10 H10A 109.8 . . ?
C5 C10 H10A 109.8 . . ?
O C10 H10B 109.8 . . ?
C5 C10 H10B 109.8 . . ?
H10A C10 H10B 108.3 . . ?
C101 C100 H10C 109.5 . . ?
C101 C100 H10D 109.5 . . ?
H10C C100 H10D 109.4 . . ?
C101 C100 H10E 109.5 . . ?
H10C C100 H10E 109.4 . . ?
H10D C100 H10E 109.4 . . ?
N101 C101 C100 180.0 . . ?
C1 N1 C3 109.6(4) . . ?
C1 N1 C2 125.6(4) . . ?
C3 N1 C2 124.9(4) . . ?
C1 N2 C4 110.8(4) . . ?
C1 N2 C5 121.9(4) . . ?
C4 N2 C5 127.1(4) . . ?
C9 N3 C6 110.3(4) . . ?
C9 N3 C5 122.0(4) . . ?
C6 N3 C5 127.7(4) . . ?
C9 N4 C7 108.9(4) . . ?
C9 N4 C8 127.0(4) . . ?
C7 N4 C8 124.1(4) . . ?
C10 O H 109.5 . . ?
F4 P1 F1 177.6(3) . . ?
F4 P1 F3 89.9(3) . . ?
F1 P1 F3 91.7(3) . . ?
F4 P1 F2 91.8(3) . . ?
F1 P1 F2 89.9(2) . . ?
F3 P1 F2 91.0(2) . . ?
F4 P1 F6 88.2(3) . . ?
F1 P1 F6 90.2(3) . . ?
F3 P1 F6 178.1(3) . . ?
F2 P1 F6 88.9(2) . . ?
F4 P1 F5 90.2(3) . . ?
F1 P1 F5 88.0(2) . . ?
F3 P1 F5 90.6(2) . . ?
F2 P1 F5 177.4(2) . . ?
F6 P1 F5 89.6(2) . . ?
F9 P2 F9 178.8(3) 2_655 . ?
F9 P2 F10 90.59(13) 2_655 . ?
F9 P2 F10 90.59(13) . . ?
F9 P2 F7 89.97(16) 2_655 . ?
F9 P2 F7 90.02(16) . . ?
F10 P2 F7 90.66(12) . . ?
F9 P2 F7 90.02(16) 2_655 2_655 ?
F9 P2 F7 89.97(16) . 2_655 ?
F10 P2 F7 90.66(12) . 2_655 ?
F7 P2 F7 178.7(2) . 2_655 ?
F9 P2 F8 89.41(13) 2_655 . ?
F9 P2 F8 89.41(13) . . ?
F10 P2 F8 180.0 . . ?
F7 P2 F8 89.34(12) . . ?
F7 P2 F8 89.34(12) 2_655 . ?
C1 Au C1 180.0 7_657 . ?
C1 Au C9 96.10(17) 7_657 . ?
C1 Au C9 83.90(17) . . ?
C1 Au C9 83.90(17) 7_657 7_657 ?
C1 Au C9 96.10(17) . 7_657 ?
C9 Au C9 180.0 . 7_657 ?

loop_
_geom_bond_atom_site_label_1
_geom_bond_atom_site_label_2
_geom_bond_distance
_geom_bond_site_symmetry_2
_geom_bond_publ_flag
C1 N2 1.338(6) . ?
C1 N1 1.350(5) . ?
C1 Au 2.021(4) . ?
C2 N1 1.464(6) . ?
C2 H2A 0.9600 . ?
C2 H2B 0.9600 . ?
C2 H2C 0.9600 . ?
C3 C4 1.367(7) . ?
C3 N1 1.367(6) . ?
C3 H3 0.9300 . ?
C4 N2 1.394(6) . ?
C4 H4 0.9300 . ?
C5 N3 1.483(6) . ?
C5 N2 1.493(6) . ?
C5 C10 1.511(7) . ?
C5 H5 0.9800 . ?
C6 C7 1.341(8) . ?
C6 N3 1.381(6) . ?
C6 H6 0.9300 . ?
C7 N4 1.386(6) . ?
C7 H7 0.9300 . ?
C8 N4 1.461(6) . ?
C8 H8A 0.9600 . ?
C8 H8B 0.9600 . ?
C8 H8C 0.9600 . ?
C9 N4 1.337(6) . ?
C9 N3 1.345(6) . ?
C9 Au 2.044(4) . ?
C10 O 1.419(8) . ?
C10 H10A 0.9700 . ?
C10 H10B 0.9700 . ?
C100 C101 1.422(19) . ?
C100 H10C 0.9602 . ?
C100 H10D 0.9602 . ?
C100 H10E 0.9602 . ?
C101 N101 1.094(15) . ?
O H 0.8200 . ?
F1 P1 1.579(4) . ?
F2 P1 1.591(4) . ?
F3 P1 1.579(5) . ?
F4 P1 1.576(5) . ?
F5 P1 1.598(4) . ?
F6 P1 1.597(4) . ?
F7 P2 1.598(3) . ?
F8 P2 1.607(4) . ?
F9 P2 1.590(3) . ?
F10 P2 1.590(5) . ?
P2 F9 1.590(3) 2_655 ?
P2 F7 1.598(3) 2_655 ?
Au C1 2.021(4) 7_657 ?
Au C9 2.044(5) 7_657 ?
